data_9014818
loop_
_publ_author_name
'Herschke, L.'
'Enkelmann, V.'
'Lieberwirth, I.'
'Wenger, G.'

_publ_section_title
;
 The role of hydrogen bonding in the crystal structures of zinc phosphate hydrates
 Note: alpha-hopeite
;
_journal_name_full 'Chemistry - A European Journal'
_journal_page_first 2795
_journal_page_last 2803
_journal_paper_doi 10.1002/chem.200305693
_journal_volume 10
_journal_year 2004
_chemical_compound_source Synthetic
_chemical_formula_sum 'H8 O12 P2 Zn3'
_chemical_name_mineral Hopeite
_space_group_IT_number 62
_symmetry_space_group_name_Hall '-P 2c 2ab'
_symmetry_space_group_name_H-M 'P b n m'
_cell_angle_alpha 90
_cell_angle_beta 90
_cell_angle_gamma 90
_cell_length_a 5.0135
_cell_length_b 10.6044
_cell_length_c 18.2828
_cell_formula_units_Z 4
_cell_volume 972.008
_database_code_amcsd 0019555
_exptl_crystal_density_diffrn 3.131
_cod_original_formula_sum 'Zn3 O12 P2 H8'
_cod_database_code 9014818

loop_
_space_group_symop_operation_xyz
x,y,z
x,y,1/2-z
-x,-y,1/2+z
1/2+x,1/2-y,1/2+z
1/2-x,1/2+y,1/2-z
1/2-x,1/2+y,z
1/2+x,1/2-y,-z
-x,-y,-z

loop_
_atom_site_aniso_label
_atom_site_aniso_U_11
_atom_site_aniso_U_22
_atom_site_aniso_U_33
_atom_site_aniso_U_12
_atom_site_aniso_U_13
_atom_site_aniso_U_23
Zn1 0.01120 0.01066 0.01319 0.00021 -0.00067 -0.00092
O1 0.01560 0.01240 0.01520 0.00100 0.00100 0.00300
P1 0.01130 0.01450 0.00900 0.00030 -0.00050 0.00030
O2 0.03390 0.01050 0.01250 0.00190 -0.00400 -0.00200
O3 0.00950 0.05500 0.01310 -0.00480 -0.00270 0.00960
O4 0.01800 0.02840 0.01280 0.00870 -0.00270 -0.00630
Zn2 0.01240 0.01070 0.01610 0.00090 0.00000 0.00000
O5 0.01540 0.01580 0.02130 -0.00320 0.00000 0.00000
O6 0.01800 0.01230 0.03700 0.00020 0.00000 0.00000
O7 0.03190 0.01880 0.01850 0.00210 -0.00110 0.00620

loop_
_atom_site_label
_atom_site_fract_x
_atom_site_fract_y
_atom_site_fract_z
_atom_site_U_iso_or_equiv
Zn1 0.20717 0.14307 -0.00067 0.01170
O1 0.85770 0.19780 0.03995 0.01440
P1 0.72450 0.10260 0.09440 0.01160
O2 0.14450 0.02510 -0.07816 0.01900
O3 0.42580 0.10070 0.08039 0.02590
O4 0.78590 0.13940 0.17282 0.01970
Zn2 0.57418 0.23703 0.25000 0.01310
O5 0.25900 0.10730 0.25000 0.01750
O6 0.85170 0.38510 0.25000 0.02230
O7 0.33670 0.33650 0.16948 0.02310
H1 0.10440 0.10040 0.30067 0.05000
H2 0.99600 0.36750 0.25000 0.05000
H3 0.84100 0.45970 0.25000 0.05000
H4 0.43530 0.38180 0.14014 0.05000
H5 0.36500 0.26230 0.14142 0.05000

loop_
_cod_related_entry_id
_cod_related_entry_database
_cod_related_entry_code
1 AMCSD 0019555
